data_2008515
loop_
_publ_author_name
'Low, John Nicolson'
'Ferguson, George'
'Nogueras, Manuel'
'S\'anchez, Adolfo'
'Cobo, Justo'

_publ_section_title
;
 6-Acetylamino-5-(diacetylamino)pyrimidine-2,4(1<i>H</i>,3<i>H</i>)-dione
;
_journal_issue 5
_journal_name_full 'Acta Crystallographica Section C'
_journal_page_first 749
_journal_page_last 751
_journal_paper_doi 10.1107/S0108270198018290
_journal_volume 55
_journal_year 1999
_chemical_formula_moiety 'C10 H12 N4 O5'
_chemical_formula_sum 'C10 H12 N4 O5'
_chemical_formula_weight 268.24
_chemical_name_systematic
;
5,5,6-Triacetyl-5,6-diaminopyrimidine-2,4-(1H,3H)-dione
;
_space_group_IT_number 15
_symmetry_cell_setting monoclinic
_symmetry_space_group_name_Hall '-C 2yc'
_symmetry_space_group_name_H-M 'C 1 2/c 1'
_cell_angle_alpha 90.00
_cell_angle_beta 96.107(5)
_cell_angle_gamma 90.00
_cell_formula_units_Z 8
_cell_length_a 22.2132(15)
_cell_length_b 12.9986(13)
_cell_length_c 8.5456(5)
_cell_measurement_reflns_used 25
_cell_measurement_temperature 294.0(10)
_cell_measurement_theta_max 19.28
_cell_measurement_theta_min 9.43
_cell_volume 2453.5(3)
_computing_cell_refinement 'SET4 & CELDIM (Enraf-Nonius, 1992)'
_computing_data_collection 'CAD4 (Enraf-Nonius, 1992)'
_computing_data_reduction 'DATRD2 in NRCVAX96 (Gabe et al., 1989)'
_computing_molecular_graphics 'NRCVAX96, ORTEPII (Johnson, 1976) and PLATON (Spek, 1998)'
_computing_publication_material 'NRCVAX96, SHELXL97  and WordPerfect macro PREP8 (Ferguson, 1998)'
_computing_structure_refinement 'NRCVAX96 and SHELXL97 (Sheldrick, 1997b)'
_computing_structure_solution 'SHELXS97 (Sheldrick, 1997a)'
_diffrn_ambient_temperature 294.0(10)
_diffrn_measured_fraction_theta_full 0.998
_diffrn_measured_fraction_theta_max 0.998
_diffrn_measurement_device 'Enraf-Nonius CAD-4'
_diffrn_measurement_method \q/2\q
_diffrn_radiation_monochromator graphite
_diffrn_radiation_source 'X-ray tube'
_diffrn_radiation_type 'Mo K\a'
_diffrn_radiation_wavelength 0.71073
_diffrn_reflns_av_R_equivalents 0.021
_diffrn_reflns_av_sigmaI/netI 0.0337
_diffrn_reflns_limit_h_max 28
_diffrn_reflns_limit_h_min -28
_diffrn_reflns_limit_k_max 16
_diffrn_reflns_limit_k_min 0
_diffrn_reflns_limit_l_max 11
_diffrn_reflns_limit_l_min 0
_diffrn_reflns_number 2873
_diffrn_reflns_theta_full 27.43
_diffrn_reflns_theta_max 27.43
_diffrn_reflns_theta_min 2.92
_diffrn_standards_decay_% 'no decay, variation 0.5'
_diffrn_standards_interval_time 120
_diffrn_standards_number 3
_exptl_absorpt_coefficient_mu 0.118
_exptl_absorpt_correction_T_max 1.0000
_exptl_absorpt_correction_T_min 1.0000
_exptl_absorpt_correction_type none
_exptl_crystal_colour colorless
_exptl_crystal_density_diffrn 1.452
_exptl_crystal_density_method 'not measured'
_exptl_crystal_description needle
_exptl_crystal_F_000 1120
_exptl_crystal_size_max 0.40
_exptl_crystal_size_mid 0.24
_exptl_crystal_size_min 0.14
_refine_diff_density_max 0.248
_refine_diff_density_min -0.174
_refine_ls_extinction_coef 0.0016(4)
_refine_ls_extinction_method 'SHELXL97 (Sheldrick, 1997b)'
_refine_ls_goodness_of_fit_ref 1.025
_refine_ls_hydrogen_treatment constr
_refine_ls_matrix_type full
_refine_ls_number_parameters 179
_refine_ls_number_reflns 2810
_refine_ls_number_restraints 0
_refine_ls_restrained_S_all 1.025
_refine_ls_R_factor_all 0.0765
_refine_ls_R_factor_gt 0.0426
_refine_ls_shift/su_max 0.000
_refine_ls_shift/su_mean 0.000
_refine_ls_structure_factor_coef Fsqd
_refine_ls_weighting_details 'w = 1/[\s^2^(Fo^2^)+(0.0511P)^2^+0.7175P] where P=(Fo^2^+2Fc^2^)/3'
_refine_ls_weighting_scheme calc
_refine_ls_wR_factor_ref 0.1087
_reflns_number_gt 1814
_reflns_number_total 2810
_reflns_threshold_expression I>2\s(I)
_cod_data_source_file sk1260.cif
_cod_data_source_block 9775
_cod_original_sg_symbol_H-M 'C 2/c'
_cod_database_code 2008515
_cod_database_fobs_code 2008515

loop_
_symmetry_equiv_pos_as_xyz
'x, y, z'
'-x, y, -z+1/2'
'x+1/2, y+1/2, z'
'-x+1/2, y+1/2, -z+1/2'
'-x, -y, -z'
'x, -y, z-1/2'
'-x+1/2, -y+1/2, -z'
'x+1/2, -y+1/2, z-1/2'

loop_
_atom_site_label
_atom_site_fract_x
_atom_site_fract_y
_atom_site_fract_z
_atom_site_U_iso_or_equiv
_atom_site_adp_type
_atom_site_calc_flag
_atom_site_refinement_flags
_atom_site_occupancy
_atom_site_disorder_assembly
_atom_site_disorder_group
_atom_site_type_symbol
N1 .03080(6) .31381(11) .04484(19) .0337(4) Uani d . 1 . . N
C2 -.01153(7) .23806(13) .0606(2) .0328(4) Uani d . 1 . . C
O2 -.06195(5) .25717(10) .09441(18) .0445(4) Uani d . 1 . . O
N3 .00786(6) .14070(11) .03314(19) .0359(4) Uani d . 1 . . N
C4 .06613(7) .11251(12) .0089(2) .0325(4) Uani d . 1 . . C
O4 .07855(5) .02146(9) -.01430(18) .0464(4) Uani d . 1 . . O
C5 .10902(7) .19488(12) .0122(2) .0278(4) Uani d . 1 . . C
N5 .17113(6) .17054(10) -.00144(17) .0269(3) Uani d . 1 . . N
C51 .20994(7) .15195(13) .1372(2) .0312(4) Uani d . 1 . . C
O51 .26332(5) .13685(10) .13554(16) .0415(3) Uani d . 1 . . O
C511 .18181(10) .1534(2) .2876(2) .0574(6) Uani d . 1 . . C
C52 .18970(8) .15068(14) -.1525(2) .0354(4) Uani d . 1 . . C
O52 .23931(6) .11937(12) -.16984(17) .0553(4) Uani d . 1 . . O
C521 .14322(10) .17220(19) -.2884(3) .0543(6) Uani d . 1 . . C
C6 .08987(7) .29403(13) .0262(2) .0288(4) Uani d . 1 . . C
N6 .12791(6) .37703(10) .02011(19) .0338(4) Uani d . 1 . . N
C61 .11321(8) .48002(13) .0357(2) .0396(5) Uani d . 1 . . C
O61 .06436(6) .50707(10) .0725(2) .0677(5) Uani d . 1 . . O
C62 .16209(8) .55352(14) .0058(3) .0487(5) Uani d . 1 . . C
H1 .0193 .3769 .0468 .040 Uiso calc R 1 . . H
H3 -.0187 .0924 .0307 .043 Uiso calc R 1 . . H
H51A .2119 .1376 .3733 .086 Uiso calc PR .85(3) . . H
H51B .1500 .1032 .2834 .086 Uiso calc PR .85(3) . . H
H51C .1653 .2205 .3032 .086 Uiso calc PR .85(3) . . H
H51D .1396 .1699 .2666 .086 Uiso calc PR .15(3) . . H
H51E .2015 .2044 .3565 .086 Uiso calc PR .15(3) . . H
H51F .1862 .0870 .3367 .086 Uiso calc PR .15(3) . . H
H52A .1615 .1667 -.3849 .081 Uiso calc PR .86(3) . . H
H52B .1275 .2404 -.2787 .081 Uiso calc PR .86(3) . . H
H52C .1108 .1233 -.2887 .081 Uiso calc PR .86(3) . . H
H52D .1051 .1869 -.2500 .081 Uiso calc PR .14(3) . . H
H52E .1390 .1132 -.3562 .081 Uiso calc PR .14(3) . . H
H52F .1557 .2303 -.3462 .081 Uiso calc PR .14(3) . . H
H6 .1648 .3637 .0050 .041 Uiso calc R 1 . . H
H62A .1445 .6181 -.0292 .073 Uiso calc PR .68(2) . . H
H62B .1850 .5261 -.0738 .073 Uiso calc PR .68(2) . . H
H62C .1884 .5638 .1012 .073 Uiso calc PR .68(2) . . H
H62D .2007 .5206 .0280 .073 Uiso calc PR .32(2) . . H
H62E .1602 .6126 .0726 .073 Uiso calc PR .32(2) . . H
H62F .1568 .5748 -.1023 .073 Uiso calc PR .32(2) . . H

loop_
_atom_site_aniso_label
_atom_site_aniso_U_11
_atom_site_aniso_U_22
_atom_site_aniso_U_33
_atom_site_aniso_U_12
_atom_site_aniso_U_13
_atom_site_aniso_U_23
N1 .0201(7) .0243(7) .0577(10) .0026(5) .0082(6) .0025(7)
C2 .0200(8) .0325(9) .0462(11) -.0009(7) .0041(7) .0037(8)
O2 .0214(6) .0410(7) .0729(10) .0006(5) .0138(6) .0030(7)
N3 .0193(7) .0275(7) .0616(10) -.0046(6) .0071(7) .0032(7)
C4 .0209(8) .0276(9) .0493(11) -.0016(7) .0049(7) .0032(8)
O4 .0286(7) .0252(7) .0871(11) -.0024(5) .0134(7) .0000(7)
C5 .0166(7) .0264(8) .0411(10) .0005(6) .0054(7) .0026(7)
N5 .0183(6) .0249(7) .0379(8) .0005(5) .0053(6) .0011(6)
C51 .0237(8) .0286(9) .0420(10) .0017(7) .0070(7) .0013(8)
O51 .0211(6) .0531(8) .0509(8) .0059(5) .0057(5) .0029(6)
C511 .0391(11) .0932(18) .0410(12) .0214(12) .0088(9) .0052(12)
C52 .0317(9) .0337(9) .0420(11) -.0009(7) .0094(8) -.0026(8)
O52 .0418(8) .0759(11) .0505(9) .0184(7) .0159(7) -.0080(8)
C521 .0499(13) .0711(16) .0413(12) .0015(11) .0019(10) -.0022(10)
C6 .0182(7) .0285(8) .0401(10) -.0008(6) .0048(7) .0024(7)
N6 .0184(7) .0247(7) .0594(10) -.0007(5) .0086(6) -.0016(7)
C61 .0257(9) .0273(9) .0660(13) .0012(7) .0055(8) -.0017(9)
O61 .0343(8) .0319(8) .1414(16) .0035(6) .0304(9) -.0074(9)
C62 .0332(10) .0261(9) .0871(17) -.0024(8) .0080(10) -.0003(10)

loop_
_atom_type_symbol
_atom_type_description
_atom_type_scat_dispersion_real
_atom_type_scat_dispersion_imag
_atom_type_scat_source
C C 0.0033 0.0016 'International Tables Vol C Tables 4.2.6.8 and 6.1.1.4'
H H 0.0000 0.0000 'International Tables Vol C Tables 4.2.6.8 and 6.1.1.4'
N N 0.0061 0.0033 'International Tables Vol C Tables 4.2.6.8 and 6.1.1.4'
O O 0.0106 0.0060 'International Tables Vol C Tables 4.2.6.8 and 6.1.1.4'

loop_
_geom_angle_atom_site_label_1
_geom_angle_atom_site_label_2
_geom_angle_atom_site_label_3
_geom_angle
_geom_angle_publ_flag
C2 N1 C6 123.51(14) no
O2 C2 N1 122.31(16) no
O2 C2 N3 123.20(15) no
N1 C2 N3 114.49(14) no
C2 N3 C4 126.11(14) no
O4 C4 N3 120.44(15) no
O4 C4 C5 124.05(15) no
N3 C4 C5 115.51(14) no
C4 C5 C6 119.64(14) no
N5 C5 C6 121.80(14) yes
C4 C5 N5 118.55(14) yes
C51 N5 C52 121.45(14) yes
C5 N5 C51 118.52(14) yes
C5 N5 C52 119.33(14) yes
O51 C51 N5 122.25(16) no
O51 C51 C511 121.12(17) no
N5 C51 C511 116.63(14) no
O52 C52 N5 122.27(17) no
O52 C52 C521 122.36(18) no
N5 C52 C521 115.37(16) no
N1 C6 C5 120.04(14) yes
N1 C6 N6 117.36(15) yes
C5 C6 N6 122.59(14) yes
C6 N6 C61 126.98(14) yes
O61 C61 N6 122.03(16) no
O61 C61 C62 123.17(16) no
N6 C61 C62 114.80(15) no

loop_
_geom_bond_atom_site_label_1
_geom_bond_atom_site_label_2
_geom_bond_site_symmetry_2
_geom_bond_distance
_geom_bond_publ_flag
N1 C2 . 1.378(2) no
N1 C6 . 1.3629(19) no
C2 O2 . 1.2118(19) no
C2 N3 . 1.365(2) no
N3 C4 . 1.382(2) no
C4 O4 . 1.236(2) no
C4 C5 . 1.431(2) no
C5 N5 . 1.4323(19) yes
C5 C6 . 1.366(2) no
N5 C51 . 1.410(2) yes
N5 C52 . 1.420(2) yes
C51 O51 . 1.2034(19) no
C51 C511 . 1.488(3) no
C52 O52 . 1.199(2) no
C52 C521 . 1.496(3) no
C6 N6 . 1.375(2) yes
N6 C61 . 1.388(2) yes
C61 O61 . 1.213(2) no
C61 C62 . 1.488(2) no

loop_
_geom_hbond_atom_site_label_D
_geom_hbond_atom_site_label_H
_geom_hbond_atom_site_label_A
_geom_hbond_site_symmetry_A
_geom_hbond_distance_DH
_geom_hbond_distance_HA
_geom_hbond_distance_DA
_geom_hbond_angle_DHA
_geom_hbond_publ_flag
N1 H1 O61 . 0.86 1.97 2.624(2) 132 yes
N1 H1 O61 5_565 0.86 2.52 3.232(2) 140 yes
N3 H3 O4 5 0.86 1.98 2.844(2) 177 yes
N6 H6 O51 7 0.86 2.10 2.885(2) 152 yes
N6 H6 O52 7 0.86 2.44 3.088(2) 133 yes
N6 H6 N5 . 0.86 2.52 2.863(2) 105 no

loop_
_geom_torsion_atom_site_label_1
_geom_torsion_atom_site_label_2
_geom_torsion_atom_site_label_3
_geom_torsion_atom_site_label_4
_geom_torsion
_geom_torsion_publ_flag
C6 N1 C2 O2 171.61(18) no
C6 N1 C2 N3 -9.2(3) no
O2 C2 N3 C4 -173.46(18) no
N1 C2 N3 C4 7.4(3) no
C2 N3 C4 O4 179.67(18) no
C2 N3 C4 C5 -0.6(3) no
O4 C4 C5 C6 174.77(18) no
N3 C4 C5 C6 -5.0(2) no
O4 C4 C5 N5 -4.4(3) yes
N3 C4 C5 N5 175.88(16) yes
C6 C5 N5 C51 90.4(2) yes
C4 C5 N5 C51 -90.48(19) yes
C6 C5 N5 C52 -99.02(19) yes
C4 C5 N5 C52 80.1(2) yes
C52 N5 C51 O51 13.9(2) no
C5 N5 C51 O51 -175.68(16) no
C52 N5 C51 C511 -167.03(18) no
C5 N5 C51 C511 3.4(2) no
C51 N5 C52 O52 -1.6(3) no
C5 N5 C52 O52 -171.89(17) no
C51 N5 C52 C521 178.83(16) no
C5 N5 C52 C521 8.5(2) no
C2 N1 C6 C5 4.2(3) no
C2 N1 C6 N6 -176.69(17) yes
C4 C5 C6 N1 3.3(3) no
N5 C5 C6 N1 -177.58(16) yes
C4 C5 C6 N6 -175.74(17) yes
N5 C5 C6 N6 3.4(3) yes
N1 C6 N6 C61 2.1(3) yes
C5 C6 N6 C61 -178.83(18) yes
C6 N6 C61 O61 7.3(3) no
C6 N6 C61 C62 -173.42(18) no
